data_7009264
loop_
_publ_author_name
'Zhang, Junlian'
'Leong, Weng Kee'

_publ_section_title
;
 The reaction of diphenyl ditelluride with triosmium clusters
;
_journal_issue 8
_journal_name_full 'Journal of the Chemical Society, Dalton Transactions'
_journal_page_first 1249
_journal_paper_doi 10.1039/a909628k
_journal_year 2000
_chemical_formula_sum 'C22 H10 O10 Os3 Te2'
_chemical_formula_weight 1260.10
_chemical_name_systematic
; 
 ? 
;
_space_group_IT_number 4
_symmetry_cell_setting monoclinic
_symmetry_space_group_name_Hall 'P 2yb'
_symmetry_space_group_name_H-M 'P 1 21 1'
_atom_sites_solution_hydrogens geom
_atom_sites_solution_primary direct
_atom_sites_solution_secondary difmap
_audit_creation_method SHELXL-97
_cell_angle_alpha 90.00
_cell_angle_beta 111.07
_cell_angle_gamma 90.00
_cell_formula_units_Z 2
_cell_length_a 7.96770(10)
_cell_length_b 16.86120(10)
_cell_length_c 10.86860(10)
_cell_measurement_temperature 293(2)
_cell_volume 1362.52(2)
_computing_cell_refinement 'Siemens XSCANS'
_computing_data_collection 'Siemens XSCANS'
_computing_data_reduction 'Siemens SHELXTL'
_computing_molecular_graphics 'Siemens SHELXTL'
_computing_publication_material 'Siemens SHELXTL'
_computing_structure_refinement 'SHELXL-97 (Sheldrick, 1997)'
_computing_structure_solution 'SHELXS-97 (Sheldrick, 1990)'
_diffrn_ambient_temperature 293(2)
_diffrn_measured_fraction_theta_full 0.910
_diffrn_measured_fraction_theta_max 0.910
_diffrn_measurement_method '\w scans'
_diffrn_radiation_monochromator graphite
_diffrn_radiation_source 'fine-focus sealed tube'
_diffrn_radiation_type MoK\a
_diffrn_radiation_wavelength 0.71073
_diffrn_reflns_av_R_equivalents 0.0327
_diffrn_reflns_av_sigmaI/netI 0.0519
_diffrn_reflns_limit_h_max 10
_diffrn_reflns_limit_h_min -8
_diffrn_reflns_limit_k_max 22
_diffrn_reflns_limit_k_min -23
_diffrn_reflns_limit_l_max 13
_diffrn_reflns_limit_l_min -14
_diffrn_reflns_number 17638
_diffrn_reflns_theta_full 29.32
_diffrn_reflns_theta_max 29.32
_diffrn_reflns_theta_min 2.01
_exptl_absorpt_coefficient_mu 16.103
_exptl_absorpt_correction_T_max 0.121561
_exptl_absorpt_correction_T_min 0.052139
_exptl_absorpt_correction_type SADABS
_exptl_crystal_colour YELLOW
_exptl_crystal_density_diffrn 3.071
_exptl_crystal_density_method 'not measured'
_exptl_crystal_description PLATE
_exptl_crystal_F_000 1108
_exptl_crystal_size_max 0.38
_exptl_crystal_size_mid 0.30
_exptl_crystal_size_min 0.15
_refine_diff_density_max 2.393
_refine_diff_density_min -2.819
_refine_diff_density_rms 0.304
_refine_ls_abs_structure_details 'Flack H D (1983), Acta Cryst. A39, 876-881'
_refine_ls_abs_structure_Flack -0.016(9)
_refine_ls_extinction_coef 0.0038(3)
_refine_ls_extinction_expression Fc^*^=kFc[1+0.001xFc^2^\l^3^/sin(2\q)]^-1/4^
_refine_ls_extinction_method SHELXL
_refine_ls_goodness_of_fit_ref 1.050
_refine_ls_hydrogen_treatment mixed
_refine_ls_matrix_type full
_refine_ls_number_parameters 335
_refine_ls_number_reflns 5992
_refine_ls_number_restraints 1
_refine_ls_restrained_S_all 1.050
_refine_ls_R_factor_all 0.0427
_refine_ls_R_factor_gt 0.0409
_refine_ls_shift/su_max 0.052
_refine_ls_shift/su_mean 0.005
_refine_ls_structure_factor_coef Fsqd
_refine_ls_weighting_details 'calc w=1/[\s^2^(Fo^2^)+(0.0757P)^2^+1.2949P] where P=(Fo^2^+2Fc^2^)/3'
_refine_ls_weighting_scheme calc
_refine_ls_wR_factor_gt 0.1081
_refine_ls_wR_factor_ref 0.1103
_reflns_number_gt 5778
_reflns_number_total 5992
_reflns_threshold_expression >2sigma(I)
_cod_data_source_file a909628k.txt
_cod_data_source_block 1
_cod_depositor_comments
;
The following automatic conversions were performed:
'_symmetry_cell_setting' value 'Monoclinic' changed to 'monoclinic'
according to '/home/saulius/struct/CIF-dictionaries/cif_core.dic'
dictionary named 'cif_core.dic' version 2.4.1 from 2010-06-29.

Automatic conversion script
Id: cif_fix_enum 1527 2010-12-29 10:47:43Z saulius 
;
_cod_original_cell_volume 1362.49(2)
_cod_original_sg_symbol_H-M P2(1)
_cod_database_code 7009264

loop_
_symmetry_equiv_pos_as_xyz
'x, y, z'
'-x, y+1/2, -z'

loop_
_atom_site_label
_atom_site_type_symbol
_atom_site_fract_x
_atom_site_fract_y
_atom_site_fract_z
_atom_site_U_iso_or_equiv
_atom_site_adp_type
_atom_site_occupancy
_atom_site_symmetry_multiplicity
_atom_site_calc_flag
_atom_site_refinement_flags
_atom_site_disorder_assembly
_atom_site_disorder_group
Os1 Os 1.28196(6) 0.49122(3) 1.50067(5) 0.03292(13) Uani 1 1 d . . .
Os2 Os 1.00179(6) 0.36362(2) 1.41561(4) 0.03009(12) Uani 1 1 d . . .
Os3 Os 0.82693(6) 0.44720(3) 1.17159(5) 0.03420(13) Uani 1 1 d . . .
Te4 Te 1.14790(11) 0.52469(5) 1.23844(8) 0.03460(18) Uani 1 1 d . . .
Te5 Te 1.05271(11) 0.32542(5) 1.19054(9) 0.03808(19) Uani 1 1 d . . .
O11 O 1.3638(18) 0.4242(8) 1.7773(10) 0.062(3) Uani 1 1 d . . .
O12 O 0.9907(16) 0.6106(7) 1.5147(12) 0.053(3) Uani 1 1 d . . .
O13 O 1.5840(18) 0.6128(9) 1.5808(16) 0.072(4) Uani 1 1 d . . .
O14 O 1.4988(14) 0.3595(9) 1.4296(15) 0.071(4) Uani 1 1 d . . .
O21 O 0.7099(15) 0.2372(6) 1.3536(13) 0.052(3) Uani 1 1 d . . .
O22 O 0.8446(14) 0.4541(6) 1.5883(11) 0.048(2) Uani 1 1 d . . .
O23 O 1.2751(19) 0.2568(8) 1.6172(14) 0.066(3) Uani 1 1 d . . .
O31 O 0.7234(19) 0.5052(12) 0.8859(13) 0.084(5) Uani 1 1 d . . .
O32 O 0.6578(16) 0.5655(8) 1.3032(13) 0.061(3) Uani 1 1 d . . .
O33 O 0.4823(15) 0.3537(9) 1.1125(15) 0.070(4) Uani 1 1 d . . .
C11 C 1.3337(18) 0.4488(10) 1.6756(14) 0.045(3) Uani 1 1 d . . .
C12 C 1.0955(17) 0.5661(7) 1.5115(12) 0.037(3) Uani 1 1 d . . .
C13 C 1.4735(17) 0.5698(9) 1.5471(13) 0.039(3) Uani 1 1 d . . .
C14 C 1.4168(18) 0.4081(10) 1.4554(15) 0.045(3) Uani 1 1 d . . .
C21 C 0.8161(17) 0.2863(8) 1.3720(13) 0.037(2) Uani 1 1 d . . .
C22 C 0.9073(16) 0.4208(7) 1.5252(12) 0.035(3) Uani 1 1 d . . .
C23 C 1.1706(19) 0.2960(7) 1.5401(15) 0.041(3) Uani 1 1 d . . .
C31 C 0.7651(17) 0.4847(11) 0.9946(13) 0.048(3) Uani 1 1 d . . .
C32 C 0.727(2) 0.5231(9) 1.2586(16) 0.048(3) Uani 1 1 d . . .
C33 C 0.616(2) 0.3870(9) 1.1345(16) 0.047(3) Uani 1 1 d . . .
C41 C 1.089(2) 0.6488(9) 1.2239(14) 0.042(3) Uani 1 1 d . . .
C42 C 1.224(3) 0.7017(10) 1.2823(17) 0.059(4) Uani 1 1 d . . .
H42 H 1.3363 0.6833 1.3357 0.070 Uiso 1 1 calc R . .
C43 C 1.194(3) 0.7830(12) 1.2627(18) 0.067(5) Uani 1 1 d . . .
H43 H 1.2863 0.8191 1.3013 0.081 Uiso 1 1 calc R . .
C44 C 1.029(4) 0.8079(11) 1.1866(19) 0.071(6) Uani 1 1 d . . .
H44 H 1.0079 0.8622 1.1747 0.085 Uiso 1 1 calc R . .
C45 C 0.891(3) 0.7574(12) 1.1266(19) 0.066(5) Uani 1 1 d . . .
H45 H 0.7781 0.7763 1.0747 0.079 Uiso 1 1 calc R . .
C46 C 0.924(2) 0.6769(11) 1.1451(18) 0.054(4) Uani 1 1 d . . .
H46 H 0.8322 0.6412 1.1031 0.065 Uiso 1 1 calc R . .
C51 C 0.892(2) 0.2218(8) 1.1210(13) 0.040(3) Uani 1 1 d . . .
C52 C 0.727(2) 0.2236(11) 1.0224(14) 0.054(4) Uani 1 1 d . . .
H52 H 0.6781 0.2713 0.9827 0.065 Uiso 1 1 calc R . .
C53 C 0.634(2) 0.1539(12) 0.9828(19) 0.062(4) Uani 1 1 d . . .
H53 H 0.5234 0.1551 0.9142 0.074 Uiso 1 1 calc R . .
C54 C 0.700(3) 0.0825(11) 1.0411(19) 0.064(5) Uani 1 1 d . . .
H54 H 0.6324 0.0364 1.0163 0.077 Uiso 1 1 calc R . .
C55 C 0.869(3) 0.0809(10) 1.1367(18) 0.058(4) Uani 1 1 d . . .
H55 H 0.9178 0.0326 1.1743 0.070 Uiso 1 1 calc R . .
C56 C 0.968(2) 0.1503(10) 1.1785(16) 0.050(3) Uani 1 1 d . . .
H56 H 1.0826 0.1489 1.2433 0.060 Uiso 1 1 calc R . .

loop_
_atom_site_aniso_label
_atom_site_aniso_U_11
_atom_site_aniso_U_22
_atom_site_aniso_U_33
_atom_site_aniso_U_23
_atom_site_aniso_U_13
_atom_site_aniso_U_12
Os1 0.0278(2) 0.0369(2) 0.0303(2) -0.00202(19) 0.00598(17) -0.00215(17)
Os2 0.0300(2) 0.0321(2) 0.0280(2) -0.00195(17) 0.01028(17) -0.00147(16)
Os3 0.0292(2) 0.0417(3) 0.0282(2) 0.00020(19) 0.00601(17) -0.00470(18)
Te4 0.0323(4) 0.0391(4) 0.0317(4) 0.0005(3) 0.0107(3) -0.0052(3)
Te5 0.0346(4) 0.0450(4) 0.0370(4) -0.0111(4) 0.0157(3) -0.0066(3)
O11 0.078(8) 0.068(8) 0.027(5) 0.003(5) 0.005(5) -0.009(6)
O12 0.055(6) 0.045(5) 0.061(7) 0.005(5) 0.024(5) 0.014(5)
O13 0.056(7) 0.067(8) 0.085(10) -0.014(7) 0.014(7) -0.022(6)
O14 0.034(5) 0.080(8) 0.092(10) -0.032(8) 0.014(6) 0.012(5)
O21 0.052(6) 0.035(5) 0.068(7) -0.015(5) 0.020(5) -0.012(4)
O22 0.051(5) 0.049(5) 0.056(6) -0.002(5) 0.035(5) 0.009(5)
O23 0.065(8) 0.055(7) 0.066(8) 0.018(6) 0.008(6) 0.017(6)
O31 0.062(8) 0.136(15) 0.040(7) 0.015(8) 0.000(6) -0.020(9)
O32 0.054(6) 0.072(8) 0.058(7) -0.008(6) 0.020(6) 0.017(6)
O33 0.039(5) 0.089(9) 0.083(9) -0.031(8) 0.024(6) -0.033(6)
C11 0.043(7) 0.044(7) 0.037(7) 0.002(6) 0.001(5) -0.003(6)
C12 0.041(6) 0.032(6) 0.026(6) -0.006(5) -0.002(5) -0.008(5)
C13 0.031(6) 0.047(7) 0.031(6) -0.010(6) 0.002(5) -0.007(5)
C14 0.037(6) 0.055(8) 0.043(7) 0.001(6) 0.015(6) 0.002(6)
C21 0.037(6) 0.035(6) 0.037(6) 0.001(5) 0.011(5) -0.001(5)
C22 0.035(6) 0.033(6) 0.033(6) -0.004(5) 0.008(5) -0.019(4)
C23 0.049(7) 0.031(6) 0.043(7) 0.006(5) 0.015(6) 0.006(5)
C31 0.031(6) 0.072(9) 0.030(6) 0.014(7) -0.003(5) -0.014(6)
C32 0.041(7) 0.047(7) 0.052(9) 0.018(7) 0.011(6) -0.001(6)
C33 0.044(7) 0.050(8) 0.045(8) -0.008(6) 0.015(6) -0.012(6)
C41 0.046(7) 0.048(7) 0.035(7) 0.004(6) 0.019(6) -0.011(6)
C42 0.067(10) 0.047(8) 0.046(9) -0.015(7) 0.001(7) -0.026(8)
C43 0.092(13) 0.049(9) 0.043(9) -0.014(8) 0.004(9) -0.006(9)
C44 0.128(19) 0.044(9) 0.058(11) 0.010(8) 0.054(13) 0.012(10)
C45 0.090(14) 0.062(11) 0.050(10) 0.014(8) 0.030(10) 0.020(10)
C46 0.046(8) 0.065(10) 0.049(9) 0.010(7) 0.014(7) 0.006(7)
C51 0.051(7) 0.041(6) 0.033(6) -0.017(5) 0.020(6) -0.015(6)
C52 0.064(10) 0.058(9) 0.027(7) -0.003(7) 0.000(6) 0.003(7)
C53 0.053(9) 0.072(11) 0.054(10) -0.021(9) 0.011(8) -0.015(8)
C54 0.087(13) 0.057(10) 0.052(10) -0.025(8) 0.029(9) -0.026(9)
C55 0.081(12) 0.045(8) 0.050(9) -0.005(7) 0.027(9) -0.011(8)
C56 0.050(8) 0.055(8) 0.041(8) -0.015(7) 0.009(6) -0.010(7)

loop_
_atom_type_symbol
_atom_type_description
_atom_type_scat_dispersion_real
_atom_type_scat_dispersion_imag
_atom_type_scat_source
C C 0.0033 0.0016 'International Tables Vol C Tables 4.2.6.8 and 6.1.1.4'
H H 0.0000 0.0000 'International Tables Vol C Tables 4.2.6.8 and 6.1.1.4'
O O 0.0106 0.0060 'International Tables Vol C Tables 4.2.6.8 and 6.1.1.4'
Te Te -0.5308 1.6751 'International Tables Vol C Tables 4.2.6.8 and 6.1.1.4'
Os Os -1.2165 7.6030 'International Tables Vol C Tables 4.2.6.8 and 6.1.1.4'

loop_
_geom_angle_atom_site_label_1
_geom_angle_atom_site_label_2
_geom_angle_atom_site_label_3
_geom_angle
_geom_angle_site_symmetry_1
_geom_angle_site_symmetry_3
_geom_angle_publ_flag
C11 Os1 C14 92.3(7) . . ?
C11 Os1 C13 97.3(6) . . ?
C14 Os1 C13 95.9(6) . . ?
C11 Os1 C12 94.4(6) . . ?
C14 Os1 C12 166.4(6) . . ?
C13 Os1 C12 94.9(5) . . ?
C11 Os1 Te4 166.6(4) . . ?
C14 Os1 Te4 85.9(4) . . ?
C13 Os1 Te4 96.1(4) . . ?
C12 Os1 Te4 84.8(4) . . ?
C11 Os1 Os2 84.8(5) . . ?
C14 Os1 Os2 79.7(4) . . ?
C13 Os1 Os2 175.3(4) . . ?
C12 Os1 Os2 89.1(3) . . ?
Te4 Os1 Os2 81.80(2) . . ?
C22 Os2 C21 93.2(5) . . ?
C22 Os2 C23 101.4(6) . . ?
C21 Os2 C23 93.1(6) . . ?
C22 Os2 Te5 156.7(4) . . ?
C21 Os2 Te5 88.1(4) . . ?
C23 Os2 Te5 101.7(4) . . ?
C22 Os2 Os3 99.2(4) . . ?
C21 Os2 Os3 91.8(4) . . ?
C23 Os2 Os3 158.5(4) . . ?
Te5 Os2 Os3 57.50(2) . . ?
C22 Os2 Os1 82.0(3) . . ?
C21 Os2 Os1 175.2(4) . . ?
C23 Os2 Os1 87.3(4) . . ?
Te5 Os2 Os1 96.48(2) . . ?
Os3 Os2 Os1 89.590(18) . . ?
C33 Os3 C31 94.3(6) . . ?
C33 Os3 C32 88.2(6) . . ?
C31 Os3 C32 105.8(7) . . ?
C33 Os3 Te5 97.2(5) . . ?
C31 Os3 Te5 104.6(6) . . ?
C32 Os3 Te5 148.6(5) . . ?
C33 Os3 Te4 175.3(5) . . ?
C31 Os3 Te4 89.3(4) . . ?
C32 Os3 Te4 93.8(4) . . ?
Te5 Os3 Te4 78.93(3) . . ?
C33 Os3 Os2 91.8(5) . . ?
C31 Os3 Os2 162.1(5) . . ?
C32 Os3 Os2 91.3(4) . . ?
Te5 Os3 Os2 57.81(2) . . ?
Te4 Os3 Os2 83.82(2) . . ?
C41 Te4 Os1 105.9(4) . . ?
C41 Te4 Os3 106.8(4) . . ?
Os1 Te4 Os3 99.04(3) . . ?
C51 Te5 Os3 107.3(4) . . ?
C51 Te5 Os2 104.5(3) . . ?
Os3 Te5 Os2 64.69(2) . . ?
O11 C11 Os1 180.0(19) . . ?
O12 C12 Os1 177.5(12) . . ?
O13 C13 Os1 175.8(15) . . ?
O14 C14 Os1 179.0(14) . . ?
O21 C21 Os2 175.5(13) . . ?
O22 C22 Os2 177.5(11) . . ?
O23 C23 Os2 178.2(13) . . ?
O31 C31 Os3 177.6(15) . . ?
O32 C32 Os3 175.4(14) . . ?
O33 C33 Os3 176.2(15) . . ?
C42 C41 C46 118.8(16) . . ?
C42 C41 Te4 119.4(13) . . ?
C46 C41 Te4 121.4(12) . . ?
C41 C42 C43 120.8(19) . . ?
C44 C43 C42 118.3(19) . . ?
C43 C44 C45 122.8(18) . . ?
C44 C45 C46 118(2) . . ?
C41 C46 C45 121.3(19) . . ?
C52 C51 C56 120.8(14) . . ?
C52 C51 Te5 123.0(12) . . ?
C56 C51 Te5 116.1(11) . . ?
C51 C52 C53 119.0(16) . . ?
C52 C53 C54 122.2(17) . . ?
C55 C54 C53 118.3(16) . . ?
C54 C55 C56 121.1(18) . . ?
C51 C56 C55 118.4(16) . . ?

loop_
_geom_bond_atom_site_label_1
_geom_bond_atom_site_label_2
_geom_bond_distance
_geom_bond_site_symmetry_2
_geom_bond_publ_flag
Os1 C11 1.932(14) . ?
Os1 C14 1.934(15) . ?
Os1 C13 1.945(13) . ?
Os1 C12 1.985(14) . ?
Os1 Te4 2.7190(9) . ?
Os1 Os2 2.9971(6) . ?
Os2 C22 1.887(13) . ?
Os2 C21 1.900(13) . ?
Os2 C23 1.906(13) . ?
Os2 Te5 2.6976(9) . ?
Os2 Os3 2.8816(6) . ?
Os3 C33 1.877(14) . ?
Os3 C31 1.914(13) . ?
Os3 C32 1.928(18) . ?
Os3 Te5 2.6886(10) . ?
Os3 Te4 2.7274(9) . ?
Te4 C41 2.138(16) . ?
Te5 C51 2.137(13) . ?
O11 C11 1.123(18) . ?
O12 C12 1.133(17) . ?
O13 C13 1.097(18) . ?
O14 C14 1.143(19) . ?
O21 C21 1.149(17) . ?
O22 C22 1.131(16) . ?
O23 C23 1.154(18) . ?
O31 C31 1.158(19) . ?
O32 C32 1.11(2) . ?
O33 C33 1.153(18) . ?
C41 C42 1.36(2) . ?
C41 C46 1.37(2) . ?
C42 C43 1.39(3) . ?
C43 C44 1.35(3) . ?
C44 C45 1.36(3) . ?
C45 C46 1.38(3) . ?
C51 C52 1.37(2) . ?
C51 C56 1.39(2) . ?
C52 C53 1.37(2) . ?
C53 C54 1.38(3) . ?
C54 C55 1.37(3) . ?
C55 C56 1.40(2) . ?
